data_7151497
loop_
_publ_author_name
'Blake, Alexander J.'
'Clarke, David'
'Mares, Richard W.'
'McNab, Hamish'

_publ_section_title
;
 Synthesis and chemistry of 3-tert-butyl-1,5-diaminopyrazole.
;
_journal_issue 23
_journal_name_full 'Organic &amp; biomolecular chemistry'
_journal_page_first 4268
_journal_page_last 4274
_journal_paper_doi 10.1039/b306058f
_journal_volume 1
_journal_year 2003
_chemical_formula_moiety 'C11 H16 N4 O'
_chemical_formula_sum 'C11 H16 N4 O'
_chemical_formula_weight 220.28
_chemical_name_systematic
;
?
;
_space_group_IT_number 14
_symmetry_cell_setting monoclinic
_symmetry_space_group_name_Hall '-P 2yab'
_symmetry_space_group_name_H-M 'P 1 21/a 1'
_atom_sites_solution_hydrogens 'N-H from delta-F; others placed geometrically'
_atom_sites_solution_primary direct
_audit_creation_method 'SHELXL-97 plus manual editing'
_cell_angle_alpha 90.00
_cell_angle_beta 101.14(3)
_cell_angle_gamma 90.00
_cell_formula_units_Z 4
_cell_length_a 10.483(5)
_cell_length_b 9.356(4)
_cell_length_c 12.297(3)
_cell_measurement_reflns_used 37
_cell_measurement_temperature 298(2)
_cell_measurement_theta_max 14
_cell_measurement_theta_min 12
_cell_volume 1183.4(8)
_computing_cell_refinement DIF4
_computing_data_collection 'DIF4 (Stoe & Cie, 1987a)'
_computing_data_reduction 'REDU4 (Stoe & Cie, 1987b)'
_computing_molecular_graphics 'SHELXTL/PC (Sheldrick, 1997)'
_computing_publication_material 'SHELXL-97; PLATON (Spek, 2002)'
_computing_structure_refinement 'SHELXL-97 (Sheldrick, 1997)'
_computing_structure_solution 'SHELXS-86 (Sheldrick, 1990)'
_diffrn_ambient_temperature 298(2)
_diffrn_measured_fraction_theta_full 0.992
_diffrn_measured_fraction_theta_max 0.992
_diffrn_measurement_device_type 'Stoe Stadi-4 four-circle'
_diffrn_measurement_method omega/2theta
_diffrn_radiation_monochromator graphite
_diffrn_radiation_source 'fine-focus sealed tube'
_diffrn_radiation_type MoK\a
_diffrn_radiation_wavelength 0.71073
_diffrn_reflns_av_R_equivalents 0.085
_diffrn_reflns_av_sigmaI/netI 0.095
_diffrn_reflns_limit_h_max 11
_diffrn_reflns_limit_h_min -11
_diffrn_reflns_limit_k_max 10
_diffrn_reflns_limit_k_min -10
_diffrn_reflns_limit_l_max 13
_diffrn_reflns_limit_l_min 0
_diffrn_reflns_number 2457
_diffrn_reflns_theta_full 22.58
_diffrn_reflns_theta_max 22.58
_diffrn_reflns_theta_min 2.94
_diffrn_standards_decay_% 0
_diffrn_standards_interval_time 60
_diffrn_standards_number 3
_exptl_absorpt_coefficient_mu 0.084
_exptl_absorpt_correction_type none
_exptl_crystal_colour colourless
_exptl_crystal_density_diffrn 1.236
_exptl_crystal_density_meas ?
_exptl_crystal_density_method .
_exptl_crystal_description lath
_exptl_crystal_F_000 472
_exptl_crystal_size_max 0.70
_exptl_crystal_size_mid 0.16
_exptl_crystal_size_min 0.08
_refine_diff_density_max 0.19
_refine_diff_density_min -0.26
_refine_diff_density_rms 0.05
_refine_ls_extinction_method none
_refine_ls_goodness_of_fit_ref 1.009
_refine_ls_hydrogen_treatment 'distance restrained; riding model'
_refine_ls_matrix_type full
_refine_ls_number_parameters 146
_refine_ls_number_reflns 1554
_refine_ls_number_restraints 1
_refine_ls_restrained_S_all 1.008
_refine_ls_R_factor_all 0.139
_refine_ls_R_factor_gt 0.0570
_refine_ls_shift/su_max 0.001
_refine_ls_shift/su_mean 0.000
_refine_ls_structure_factor_coef Fsqd
_refine_ls_weighting_details 'calc w=1/[\s^2^(Fo^2^)+(0.099P)^2^] where P=(Fo^2^+2Fc^2^)/3'
_refine_ls_weighting_scheme calc
_refine_ls_wR_factor_gt 0.136
_refine_ls_wR_factor_ref 0.171
_reflns_number_gt 869
_reflns_number_total 1554
_reflns_threshold_expression >2sigma(I)
_cod_data_source_file b306058f.txt
_cod_data_source_block BUN4ME
_cod_database_code 7151497

loop_
_symmetry_equiv_pos_as_xyz
'x, y, z'
'-x+1/2, y+1/2, -z'
'-x, -y, -z'
'x-1/2, -y-1/2, z'

loop_
_atom_site_label
_atom_site_type_symbol
_atom_site_fract_x
_atom_site_fract_y
_atom_site_fract_z
_atom_site_U_iso_or_equiv
_atom_site_adp_type
_atom_site_occupancy
_atom_site_symmetry_multiplicity
_atom_site_calc_flag
_atom_site_refinement_flags
_atom_site_disorder_assembly
_atom_site_disorder_group
N1 N 0.4702(3) 0.0843(3) 0.3111(3) 0.0451(9) Uani 1 1 d D . .
H1 H 0.5605 0.1038 0.3001 0.068 Uiso 1 1 d RD . .
C2 C 0.4344(4) -0.0424(5) 0.3504(3) 0.0497(11) Uani 1 1 d . . .
O2 O 0.5144(3) -0.1311(3) 0.3890(3) 0.0691(10) Uani 1 1 d . . .
C3 C 0.2908(4) -0.0633(5) 0.3406(4) 0.0567(12) Uani 1 1 d . . .
H3A H 0.2499 -0.0591 0.2628 0.068 Uiso 1 1 calc R . .
H3B H 0.2756 -0.1581 0.3674 0.068 Uiso 1 1 calc R . .
C4 C 0.2273(4) 0.0436(5) 0.4026(3) 0.0458(11) Uani 1 1 d . . .
C4M C 0.1724(5) -0.0055(6) 0.4983(4) 0.0698(14) Uani 1 1 d . . .
H4M1 H 0.1133 -0.0831 0.4757 0.105 Uiso 1 1 calc R . .
H4M2 H 0.1268 0.0720 0.5249 0.105 Uiso 1 1 calc R . .
H4M3 H 0.2415 -0.0371 0.5563 0.105 Uiso 1 1 calc R . .
N5 N 0.2146(3) 0.1769(4) 0.3784(3) 0.0465(9) Uani 1 1 d . . .
N6 N 0.2723(3) 0.2244(3) 0.2924(2) 0.0392(8) Uani 1 1 d . . .
N7 N 0.2197(3) 0.3469(3) 0.2428(2) 0.0408(9) Uani 1 1 d . . .
C8 C 0.3049(4) 0.3914(4) 0.1827(3) 0.0380(10) Uani 1 1 d . . .
C81 C 0.2824(4) 0.5280(4) 0.1173(3) 0.0446(11) Uani 1 1 d . . .
C82 C 0.1573(5) 0.6001(5) 0.1310(5) 0.0781(16) Uani 1 1 d . . .
H82A H 0.0851 0.5387 0.1028 0.117 Uiso 1 1 calc R . .
H82B H 0.1477 0.6886 0.0906 0.117 Uiso 1 1 calc R . .
H82C H 0.1596 0.6188 0.2081 0.117 Uiso 1 1 calc R . .
C83 C 0.2834(7) 0.4989(6) -0.0034(4) 0.0885(18) Uani 1 1 d . . .
H83A H 0.2127 0.4365 -0.0332 0.133 Uiso 1 1 calc R . .
H83B H 0.3642 0.4545 -0.0099 0.133 Uiso 1 1 calc R . .
H83C H 0.2741 0.5874 -0.0437 0.133 Uiso 1 1 calc R . .
C84 C 0.3962(5) 0.6268(5) 0.1626(5) 0.0862(17) Uani 1 1 d . . .
H84A H 0.3856 0.7156 0.1229 0.103 Uiso 1 1 calc R . .
H84B H 0.4761 0.5824 0.1537 0.103 Uiso 1 1 calc R . .
H84C H 0.3984 0.6444 0.2399 0.103 Uiso 1 1 calc R . .
C9 C 0.4108(4) 0.2975(4) 0.1935(3) 0.0442(11) Uani 1 1 d . . .
H9 H 0.4817 0.3045 0.1586 0.053 Uiso 1 1 calc R . .
C9A C 0.3889(3) 0.1945(4) 0.2650(3) 0.0382(10) Uani 1 1 d . . .

loop_
_atom_site_aniso_label
_atom_site_aniso_U_11
_atom_site_aniso_U_22
_atom_site_aniso_U_33
_atom_site_aniso_U_23
_atom_site_aniso_U_13
_atom_site_aniso_U_12
N1 0.0354(19) 0.038(2) 0.063(2) 0.0092(18) 0.0098(16) 0.0037(16)
C2 0.052(3) 0.040(3) 0.058(3) 0.003(2) 0.011(2) 0.002(2)
O2 0.065(2) 0.051(2) 0.090(2) 0.0208(18) 0.0127(17) 0.0205(18)
C3 0.054(3) 0.036(2) 0.081(3) 0.000(2) 0.015(2) -0.006(2)
C4 0.040(2) 0.046(3) 0.050(3) 0.011(2) 0.0048(19) -0.001(2)
C4M 0.063(3) 0.075(3) 0.075(3) 0.027(3) 0.023(3) 0.004(3)
N5 0.047(2) 0.047(2) 0.048(2) 0.0071(18) 0.0153(17) 0.0025(16)
N6 0.043(2) 0.0345(19) 0.0418(18) 0.0040(16) 0.0112(15) 0.0038(16)
N7 0.0466(19) 0.0316(19) 0.0442(19) 0.0041(16) 0.0086(16) 0.0047(16)
C8 0.041(2) 0.033(2) 0.039(2) -0.0007(19) 0.0051(18) -0.0007(19)
C81 0.059(3) 0.033(2) 0.043(2) 0.0043(19) 0.012(2) 0.002(2)
C82 0.074(3) 0.059(3) 0.107(4) 0.037(3) 0.032(3) 0.028(3)
C83 0.141(5) 0.066(3) 0.060(3) 0.015(3) 0.023(3) 0.028(3)
C84 0.095(4) 0.048(3) 0.112(4) 0.013(3) 0.010(3) -0.013(3)
C9 0.044(3) 0.043(3) 0.050(2) 0.005(2) 0.017(2) 0.002(2)
C9A 0.035(2) 0.038(2) 0.041(2) -0.003(2) 0.0059(18) -0.0012(19)

loop_
_atom_type_symbol
_atom_type_description
_atom_type_scat_dispersion_real
_atom_type_scat_dispersion_imag
_atom_type_scat_source
C C 0.0033 0.0016 'International Tables Vol C Tables 4.2.6.8 and 6.1.1.4'
H H 0.0000 0.0000 'International Tables Vol C Tables 4.2.6.8 and 6.1.1.4'
N N 0.0061 0.0033 'International Tables Vol C Tables 4.2.6.8 and 6.1.1.4'
O O 0.0106 0.0060 'International Tables Vol C Tables 4.2.6.8 and 6.1.1.4'

loop_
_geom_angle_atom_site_label_1
_geom_angle_atom_site_label_2
_geom_angle_atom_site_label_3
_geom_angle
_geom_angle_site_symmetry_1
_geom_angle_site_symmetry_3
_geom_angle_publ_flag
C2 N1 C9A 127.1(3) . . ?
C2 N1 H1 122.7 . . ?
C9A N1 H1 109.4 . . ?
O2 C2 N1 121.3(4) . . ?
O2 C2 C3 123.4(4) . . ?
N1 C2 C3 115.2(4) . . ?
C4 C3 C2 114.3(4) . . ?
C4 C3 H3A 108.7 . . ?
C2 C3 H3A 108.7 . . ?
C4 C3 H3B 108.7 . . ?
C2 C3 H3B 108.7 . . ?
H3A C3 H3B 107.6 . . ?
N5 C4 C4M 116.5(4) . . ?
N5 C4 C3 124.8(4) . . ?
C4M C4 C3 118.6(4) . . ?
C4 C4M H4M1 109.5 . . ?
C4 C4M H4M2 109.5 . . ?
H4M1 C4M H4M2 109.5 . . ?
C4 C4M H4M3 109.5 . . ?
H4M1 C4M H4M3 109.5 . . ?
H4M2 C4M H4M3 109.5 . . ?
C4 N5 N6 116.5(3) . . ?
C9A N6 N7 111.6(3) . . ?
C9A N6 N5 131.9(3) . . ?
N7 N6 N5 114.3(3) . . ?
C8 N7 N6 104.8(3) . . ?
N7 C8 C9 110.8(3) . . ?
N7 C8 C81 120.7(3) . . ?
C9 C8 C81 128.5(3) . . ?
C8 C81 C83 110.0(3) . . ?
C8 C81 C82 111.7(3) . . ?
C83 C81 C82 111.1(4) . . ?
C8 C81 C84 106.8(4) . . ?
C83 C81 C84 108.3(4) . . ?
C82 C81 C84 108.8(4) . . ?
C81 C82 H82A 109.5 . . ?
C81 C82 H82B 109.5 . . ?
H82A C82 H82B 109.5 . . ?
C81 C82 H82C 109.5 . . ?
H82A C82 H82C 109.5 . . ?
H82B C82 H82C 109.5 . . ?
C81 C83 H83A 109.5 . . ?
C81 C83 H83B 109.5 . . ?
H83A C83 H83B 109.5 . . ?
C81 C83 H83C 109.5 . . ?
H83A C83 H83C 109.5 . . ?
H83B C83 H83C 109.5 . . ?
C81 C84 H84A 109.5 . . ?
C81 C84 H84B 109.5 . . ?
H84A C84 H84B 109.5 . . ?
C81 C84 H84C 109.5 . . ?
H84A C84 H84C 109.5 . . ?
H84B C84 H84C 109.5 . . ?
C9A C9 C8 106.1(3) . . ?
C9A C9 H9 127.0 . . ?
C8 C9 H9 127.0 . . ?
C9 C9A N6 106.7(3) . . ?
C9 C9A N1 128.8(3) . . ?
N6 C9A N1 124.3(3) . . ?

loop_
_geom_bond_atom_site_label_1
_geom_bond_atom_site_label_2
_geom_bond_distance
_geom_bond_site_symmetry_2
_geom_bond_publ_flag
N1 C2 1.360(5) . ?
N1 C9A 1.386(5) . ?
N1 H1 1.00 . ?
C2 O2 1.210(5) . ?
C2 C3 1.500(6) . ?
C3 C4 1.490(6) . ?
C3 H3A 0.97 . ?
C3 H3B 0.97 . ?
C4 N5 1.283(5) . ?
C4 C4M 1.480(6) . ?
C4M H4M1 0.96 . ?
C4M H4M2 0.96 . ?
C4M H4M3 0.96 . ?
N5 N6 1.389(4) . ?
N6 C9A 1.358(5) . ?
N6 N7 1.363(4) . ?
N7 C8 1.331(4) . ?
C8 C9 1.402(5) . ?
C8 C81 1.504(5) . ?
C81 C83 1.511(6) . ?
C81 C82 1.513(6) . ?
C81 C84 1.526(7) . ?
C82 H82A 0.96 . ?
C82 H82B 0.96 . ?
C82 H82C 0.96 . ?
C83 H83A 0.96 . ?
C83 H83B 0.96 . ?
C83 H83C 0.96 . ?
C84 H84A 0.96 . ?
C84 H84B 0.96 . ?
C84 H84C 0.96 . ?
C9 C9A 1.354(5) . ?
C9 H9 0.93 . ?

loop_
_geom_hbond_atom_site_label_D
_geom_hbond_atom_site_label_H
_geom_hbond_atom_site_label_A
_geom_hbond_distance_DH
_geom_hbond_distance_HA
_geom_hbond_distance_DA
_geom_hbond_angle_DHA
_geom_hbond_site_symmetry_A
N1 H1 N7 1.00 1.99 2.968(4) 167 4_665
N1 H1 N5 1.00 2.67 3.380(5) 128 4_665

loop_
_geom_torsion_atom_site_label_1
_geom_torsion_atom_site_label_2
_geom_torsion_atom_site_label_3
_geom_torsion_atom_site_label_4
_geom_torsion
_geom_torsion_site_symmetry_1
_geom_torsion_site_symmetry_2
_geom_torsion_site_symmetry_3
_geom_torsion_site_symmetry_4
_geom_torsion_publ_flag
C9A N1 C2 O2 -180.0(4) . . . . ?
C9A N1 C2 C3 0.9(6) . . . . ?
O2 C2 C3 C4 119.7(5) . . . . ?
N1 C2 C3 C4 -61.1(5) . . . . ?
C2 C3 C4 N5 67.6(6) . . . . ?
C2 C3 C4 C4M -113.4(5) . . . . ?
C4M C4 N5 N6 176.6(3) . . . . ?
C3 C4 N5 N6 -4.3(6) . . . . ?
C4 N5 N6 C9A -41.5(6) . . . . ?
C4 N5 N6 N7 157.2(3) . . . . ?
C9A N6 N7 C8 1.0(4) . . . . ?
N5 N6 N7 C8 166.1(3) . . . . ?
N6 N7 C8 C9 0.3(4) . . . . ?
N6 N7 C8 C81 -178.3(3) . . . . ?
N7 C8 C81 C83 -123.6(4) . . . . ?
C9 C8 C81 C83 58.1(5) . . . . ?
N7 C8 C81 C82 0.2(5) . . . . ?
C9 C8 C81 C82 -178.1(4) . . . . ?
N7 C8 C81 C84 119.1(4) . . . . ?
C9 C8 C81 C84 -59.2(5) . . . . ?
N7 C8 C9 C9A -1.4(4) . . . . ?
C81 C8 C9 C9A 177.0(4) . . . . ?
C8 C9 C9A N6 1.9(4) . . . . ?
C8 C9 C9A N1 -173.4(4) . . . . ?
N7 N6 C9A C9 -1.8(4) . . . . ?
N5 N6 C9A C9 -163.5(4) . . . . ?
N7 N6 C9A N1 173.7(3) . . . . ?
N5 N6 C9A N1 12.0(6) . . . . ?
C2 N1 C9A C9 -155.7(4) . . . . ?
C2 N1 C9A N6 29.8(6) . . . . ?

loop_
_cod_related_entry_id
_cod_related_entry_database
_cod_related_entry_code
1 ChemSpider 21141418
